data_4329826
loop_
_publ_author_name
'Musa S. Shongwe'
'Usama A. Al-Zaabi'
'Faizah Al-Mjeni'
'Carla S. Eribal'
'Ekkehard Sinn'
'Imaddin A. Al-Omari'
'Hussein H. Hamdeh'
'Dariusz Matoga'
'Harry Adams'
'Michael J. Morris'
'Arnold L. Rheingold'
'Eckhard Bill'
'David J. Sellmyer'

_publ_section_title
;
 Accessibility and Selective Stabilization of the Principal Spin States of
 Iron by Pyridyl versus Phenolic Ketimines: Modulation of the
 6A1\\leftarrow\\rightarrow2T2 Ground-State Transformation of the
 [FeN4O2]+ Chromophore
;
_journal_name_full 'Inorganic Chemistry'
_journal_page_first 8241
_journal_page_last 8253
_journal_paper_doi 10.1021/ic300732r
_journal_volume 51
_journal_year 2012
_chemical_formula_sum 'C22 H30 Cl Fe N4 O6'
_chemical_formula_weight 537.80
_chemical_name_systematic
; 

 ? 

;
_space_group_IT_number 14
_symmetry_cell_setting monoclinic
_symmetry_space_group_name_Hall '-P 2ybc'
_symmetry_space_group_name_H-M 'P 1 21/c 1'
_atom_sites_solution_hydrogens geom
_atom_sites_solution_primary direct
_atom_sites_solution_secondary difmap
_audit_creation_method SHELXL-97
_audit_update_record
;
2011-12-12 # Formatted by publCIF
;
_cell_angle_alpha 90.00
_cell_angle_beta 90.7700(10)
_cell_angle_gamma 90.00
_cell_formula_units_Z 4
_cell_length_a 8.0933(8)
_cell_length_b 8.6263(8)
_cell_length_c 33.904(3)
_cell_measurement_reflns_used 8989
_cell_measurement_temperature 100(2)
_cell_measurement_theta_max 25.40
_cell_measurement_theta_min 2.44
_cell_volume 2366.8(4)
_computing_cell_refinement 'Bruker SMART'
_computing_data_collection 'Bruker SMART'
_computing_data_reduction 'Bruker SAINT'
_computing_molecular_graphics 'Bruker SHELXTL'
_computing_publication_material 'Bruker SHELXTL'
_computing_structure_refinement 'SHELXL-97 (Sheldrick, 1997)'
_computing_structure_solution 'SHELXS-97 (Sheldrick, 1990)'
_diffrn_ambient_temperature 100(2)
_diffrn_measured_fraction_theta_full 0.998
_diffrn_measured_fraction_theta_max 0.997
_diffrn_measurement_device_type 'CCD area detector'
_diffrn_measurement_method 'phi and omega scans'
_diffrn_radiation_monochromator graphite
_diffrn_radiation_source 'fine-focus sealed tube'
_diffrn_radiation_type MoK\a
_diffrn_radiation_wavelength 0.71073
_diffrn_reflns_av_R_equivalents 0.0275
_diffrn_reflns_av_sigmaI/netI 0.0285
_diffrn_reflns_limit_h_max 6
_diffrn_reflns_limit_h_min -9
_diffrn_reflns_limit_k_max 8
_diffrn_reflns_limit_k_min -10
_diffrn_reflns_limit_l_max 40
_diffrn_reflns_limit_l_min -33
_diffrn_reflns_number 13623
_diffrn_reflns_theta_full 25.00
_diffrn_reflns_theta_max 25.40
_diffrn_reflns_theta_min 2.40
_exptl_absorpt_coefficient_mu 0.796
_exptl_absorpt_correction_T_max 0.7735
_exptl_absorpt_correction_T_min 0.7360
_exptl_absorpt_correction_type multi-scan
_exptl_absorpt_process_details SADABS
_exptl_crystal_colour red
_exptl_crystal_density_diffrn 1.509
_exptl_crystal_description block
_exptl_crystal_F_000 1124
_exptl_crystal_size_max 0.41
_exptl_crystal_size_mid 0.38
_exptl_crystal_size_min 0.34
_refine_diff_density_max 0.978
_refine_diff_density_min -0.672
_refine_diff_density_rms 0.072
_refine_ls_extinction_method none
_refine_ls_goodness_of_fit_ref 1.008
_refine_ls_hydrogen_treatment constr
_refine_ls_matrix_type full
_refine_ls_number_parameters 307
_refine_ls_number_reflns 4351
_refine_ls_number_restraints 0
_refine_ls_restrained_S_all 1.008
_refine_ls_R_factor_all 0.0415
_refine_ls_R_factor_gt 0.0365
_refine_ls_shift/su_max 0.012
_refine_ls_shift/su_mean 0.002
_refine_ls_structure_factor_coef Fsqd
_refine_ls_weighting_details 'calc w=1/[\s^2^(Fo^2^)+(0.0500P)^2^+4.1000P] where P=(Fo^2^+2Fc^2^)/3'
_refine_ls_weighting_scheme calc
_refine_ls_wR_factor_gt 0.0983
_refine_ls_wR_factor_ref 0.1014
_reflns_number_gt 3866
_reflns_number_total 4337
_reflns_threshold_expression >2sigma(I)
_cod_data_source_file ic300732r_si_001_3.cif
_cod_data_source_block '[Fe(hapmen)2]ClO4'
_cod_database_code 4329826

loop_
_symmetry_equiv_pos_as_xyz
'x, y, z'
'-x, y+1/2, -z+1/2'
'-x, -y, -z'
'x, -y-1/2, z-1/2'

loop_
_atom_site_label
_atom_site_type_symbol
_atom_site_fract_x
_atom_site_fract_y
_atom_site_fract_z
_atom_site_U_iso_or_equiv
_atom_site_adp_type
_atom_site_occupancy
_atom_site_symmetry_multiplicity
_atom_site_calc_flag
_atom_site_refinement_flags
Fe1 Fe 0.03548(4) 0.81115(4) 0.380798(9) 0.01009(11) Uani 1 1 d .
Cl1 Cl 0.31044(7) 1.19051(7) 0.469529(17) 0.01771(15) Uani 1 1 d .
O1 O -0.1624(2) 0.81363(18) 0.35199(5) 0.0133(3) Uani 1 1 d .
O2 O 0.10739(19) 0.63478(19) 0.35423(4) 0.0127(3) Uani 1 1 d .
O5 O 0.2078(2) 1.0554(2) 0.47736(5) 0.0243(4) Uani 1 1 d .
O6 O 0.4200(2) 1.1531(3) 0.43778(6) 0.0341(5) Uani 1 1 d .
O7 O 0.2031(3) 1.3161(2) 0.45814(6) 0.0321(5) Uani 1 1 d .
O8 O 0.4027(2) 1.2301(2) 0.50451(6) 0.0293(5) Uani 1 1 d .
N1 N -0.0543(2) 0.6730(2) 0.42024(5) 0.0117(4) Uani 1 1 d .
N2 N 0.2441(2) 0.8093(2) 0.41575(6) 0.0129(4) Uani 1 1 d .
H2N H 0.251353 0.903600 0.426990 0.015 Uiso 1 1 calc R
N3 N 0.1377(2) 0.9507(2) 0.34344(6) 0.0127(4) Uani 1 1 d .
N4 N -0.0384(2) 1.0091(2) 0.40890(6) 0.0134(4) Uani 1 1 d .
H4N H 0.022806 1.017063 0.431167 0.016 Uiso 1 1 calc R
C1 C -0.2551(3) 0.6875(3) 0.34872(7) 0.0129(5) Uani 1 1 d .
C2 C -0.3587(3) 0.6768(3) 0.31480(7) 0.0156(5) Uani 1 1 d .
H2A H -0.3571 0.7579 0.2959 0.019 Uiso 1 1 calc R
C3 C -0.4614(3) 0.5521(3) 0.30861(7) 0.0179(5) Uani 1 1 d .
H3A H -0.5301 0.5484 0.2857 0.021 Uiso 1 1 calc R
C4 C -0.4653(3) 0.4307(3) 0.33588(7) 0.0194(5) Uani 1 1 d .
H4A H -0.5334 0.3427 0.3312 0.023 Uiso 1 1 calc R
C5 C -0.3691(3) 0.4399(3) 0.36976(7) 0.0175(5) Uani 1 1 d .
H5B H -0.3739 0.3579 0.3884 0.021 Uiso 1 1 calc R
C6 C -0.2637(3) 0.5674(3) 0.37757(7) 0.0130(5) Uani 1 1 d .
C7 C -0.1751(3) 0.5765(3) 0.41554(7) 0.0122(5) Uani 1 1 d .
C8 C -0.2298(3) 0.4733(3) 0.44922(7) 0.0169(5) Uani 1 1 d .
H8B H -0.1596 0.4926 0.4725 0.025 Uiso 1 1 calc R
H8C H -0.2202 0.3644 0.4414 0.025 Uiso 1 1 calc R
H8D H -0.3450 0.4964 0.4555 0.025 Uiso 1 1 calc R
C9 C 0.0451(3) 0.6787(3) 0.45687(7) 0.0168(5) Uani 1 1 d .
H9A H 0.0223 0.5871 0.4735 0.020 Uiso 1 1 calc R
H9B H 0.0197 0.7736 0.4721 0.020 Uiso 1 1 calc R
C10 C 0.2236(3) 0.6793(3) 0.44418(7) 0.0160(5) Uani 1 1 d .
H10A H 0.2977 0.6940 0.4673 0.019 Uiso 1 1 calc R
H10B H 0.2516 0.5795 0.4315 0.019 Uiso 1 1 calc R
C11 C 0.4043(3) 0.7926(3) 0.39546(7) 0.0175(5) Uani 1 1 d .
H11A H 0.4946 0.7936 0.4150 0.026 Uiso 1 1 calc R
H11B H 0.4185 0.8788 0.3770 0.026 Uiso 1 1 calc R
H11C H 0.4058 0.6943 0.3810 0.026 Uiso 1 1 calc R
C12 C 0.1286(3) 0.6325(3) 0.31559(7) 0.0127(5) Uani 1 1 d .
C13 C 0.1018(3) 0.4896(3) 0.29617(7) 0.0164(5) Uani 1 1 d .
H13A H 0.0613 0.4040 0.3108 0.020 Uiso 1 1 calc R
C14 C 0.1331(3) 0.4713(3) 0.25652(7) 0.0195(5) Uani 1 1 d .
H14A H 0.1153 0.3735 0.2443 0.023 Uiso 1 1 calc R
C15 C 0.1908(3) 0.5958(3) 0.23435(7) 0.0205(6) Uani 1 1 d .
H15A H 0.2138 0.5833 0.2071 0.025 Uiso 1 1 calc R
C16 C 0.2139(3) 0.7372(3) 0.25242(7) 0.0187(5) Uani 1 1 d .
H16A H 0.2524 0.8220 0.2372 0.022 Uiso 1 1 calc R
C17 C 0.1822(3) 0.7605(3) 0.29297(7) 0.0144(5) Uani 1 1 d .
C18 C 0.2038(3) 0.9156(3) 0.30993(7) 0.0154(5) Uani 1 1 d .
C19 C 0.3047(4) 1.0317(3) 0.28737(8) 0.0281(6) Uani 1 1 d .
H19A H 0.3087 1.1299 0.3019 0.042 Uiso 1 1 calc R
H19B H 0.2539 1.0487 0.2613 0.042 Uiso 1 1 calc R
H19C H 0.4172 0.9919 0.2842 0.042 Uiso 1 1 calc R
C20 C 0.1471(3) 1.1100(3) 0.35931(7) 0.0169(5) Uani 1 1 d .
H20A H 0.1603 1.1857 0.3376 0.020 Uiso 1 1 calc R
H20B H 0.2424 1.1203 0.3778 0.020 Uiso 1 1 calc R
C21 C -0.0131(3) 1.1383(3) 0.38062(7) 0.0172(5) Uani 1 1 d .
H21A H -0.0078 1.2383 0.3949 0.021 Uiso 1 1 calc R
H21B H -0.1063 1.1428 0.3614 0.021 Uiso 1 1 calc R
C22 C -0.2107(3) 1.0114(3) 0.42372(7) 0.0186(5) Uani 1 1 d .
H22A H -0.2320 1.1110 0.4366 0.028 Uiso 1 1 calc R
H22B H -0.2252 0.9272 0.4428 0.028 Uiso 1 1 calc R
H22C H -0.2883 0.9976 0.4016 0.028 Uiso 1 1 calc R

loop_
_atom_site_aniso_label
_atom_site_aniso_U_11
_atom_site_aniso_U_22
_atom_site_aniso_U_33
_atom_site_aniso_U_23
_atom_site_aniso_U_13
_atom_site_aniso_U_12
Fe1 0.01001(18) 0.01121(19) 0.00907(18) -0.00007(12) 0.00051(12) -0.00044(12)
Cl1 0.0179(3) 0.0173(3) 0.0179(3) -0.0044(2) -0.0004(2) -0.0008(2)
O1 0.0133(8) 0.0143(9) 0.0124(8) 0.0008(6) -0.0016(6) -0.0010(7)
O2 0.0141(8) 0.0135(8) 0.0106(8) 0.0001(6) 0.0008(6) 0.0014(7)
O5 0.0321(10) 0.0203(10) 0.0205(9) -0.0022(7) -0.0036(8) -0.0073(8)
O6 0.0246(10) 0.0506(13) 0.0273(11) -0.0097(10) 0.0074(8) 0.0010(10)
O7 0.0397(12) 0.0221(11) 0.0345(11) 0.0033(8) -0.0023(9) 0.0084(9)
O8 0.0292(11) 0.0336(11) 0.0248(10) -0.0093(9) -0.0066(8) -0.0076(9)
N1 0.0121(10) 0.0132(10) 0.0097(9) 0.0005(7) -0.0003(7) 0.0014(8)
N2 0.0109(10) 0.0152(10) 0.0126(9) 0.0013(8) 0.0005(8) 0.0000(8)
N3 0.0143(10) 0.0118(10) 0.0121(9) 0.0004(8) -0.0007(8) -0.0008(8)
N4 0.0131(10) 0.0143(10) 0.0130(9) 0.0004(8) 0.0021(8) 0.0008(8)
C1 0.0097(11) 0.0158(12) 0.0134(11) -0.0030(9) 0.0027(9) 0.0024(9)
C2 0.0131(11) 0.0211(13) 0.0127(11) -0.0020(10) 0.0028(9) 0.0017(10)
C3 0.0113(11) 0.0289(14) 0.0135(11) -0.0078(10) -0.0010(9) 0.0022(10)
C4 0.0157(12) 0.0181(13) 0.0243(13) -0.0080(10) -0.0001(10) -0.0047(10)
C5 0.0175(12) 0.0150(12) 0.0200(12) -0.0016(10) 0.0018(10) -0.0007(10)
C6 0.0113(11) 0.0149(12) 0.0127(11) -0.0025(9) 0.0010(9) 0.0014(9)
C7 0.0116(11) 0.0119(11) 0.0132(11) -0.0006(9) 0.0032(9) 0.0024(9)
C8 0.0207(13) 0.0164(13) 0.0137(11) 0.0015(10) -0.0001(10) -0.0043(10)
C9 0.0182(13) 0.0216(13) 0.0105(11) 0.0026(9) -0.0015(9) -0.0042(10)
C10 0.0156(12) 0.0174(13) 0.0150(12) 0.0051(9) -0.0058(9) -0.0014(10)
C11 0.0100(11) 0.0228(14) 0.0197(12) -0.0015(10) 0.0027(9) 0.0012(10)
C12 0.0073(10) 0.0180(12) 0.0128(11) -0.0011(9) -0.0013(8) 0.0029(9)
C13 0.0148(12) 0.0166(13) 0.0178(12) -0.0017(10) -0.0023(9) 0.0028(10)
C14 0.0160(12) 0.0216(14) 0.0207(13) -0.0090(10) -0.0041(10) 0.0029(10)
C15 0.0191(13) 0.0308(15) 0.0115(11) -0.0041(10) -0.0024(10) 0.0055(11)
C16 0.0201(13) 0.0231(13) 0.0131(12) 0.0021(10) 0.0010(10) 0.0032(11)
C17 0.0131(11) 0.0177(12) 0.0123(11) -0.0007(9) -0.0014(9) 0.0012(10)
C18 0.0153(12) 0.0172(13) 0.0137(11) 0.0033(10) 0.0000(9) -0.0001(10)
C19 0.0382(16) 0.0239(15) 0.0226(14) -0.0004(11) 0.0139(12) -0.0085(13)
C20 0.0221(13) 0.0119(12) 0.0168(12) 0.0011(9) 0.0031(10) -0.0029(10)
C21 0.0235(13) 0.0109(12) 0.0172(12) 0.0000(9) -0.0004(10) 0.0016(10)
C22 0.0148(12) 0.0201(13) 0.0212(12) -0.0042(10) 0.0048(10) 0.0009(10)

loop_
_atom_type_symbol
_atom_type_description
_atom_type_scat_dispersion_real
_atom_type_scat_dispersion_imag
_atom_type_scat_source
C C 0.0033 0.0016 'International Tables Vol C Tables 4.2.6.8 and 6.1.1.4'
H H 0.0000 0.0000 'International Tables Vol C Tables 4.2.6.8 and 6.1.1.4'
N N 0.0061 0.0033 'International Tables Vol C Tables 4.2.6.8 and 6.1.1.4'
O O 0.0106 0.0060 'International Tables Vol C Tables 4.2.6.8 and 6.1.1.4'
Cl Cl 0.1484 0.1585 'International Tables Vol C Tables 4.2.6.8 and 6.1.1.4'
Fe Fe 0.3463 0.8444 'International Tables Vol C Tables 4.2.6.8 and 6.1.1.4'

loop_
_geom_angle_atom_site_label_1
_geom_angle_atom_site_label_2
_geom_angle_atom_site_label_3
_geom_angle
O1 Fe1 O2 91.59(7)
O1 Fe1 N1 92.35(8)
O2 Fe1 N1 87.36(7)
O1 Fe1 N3 91.25(8)
O2 Fe1 N3 92.99(8)
N1 Fe1 N3 176.37(8)
O1 Fe1 N4 88.85(7)
O2 Fe1 N4 178.15(8)
N1 Fe1 N4 94.42(8)
N3 Fe1 N4 85.21(8)
O1 Fe1 N2 176.26(7)
O2 Fe1 N2 90.75(7)
N1 Fe1 N2 84.84(8)
N3 Fe1 N2 91.54(8)
N4 Fe1 N2 88.90(8)
O8 Cl1 O7 110.39(13)
O8 Cl1 O6 110.66(12)
O7 Cl1 O6 110.10(13)
O8 Cl1 O5 109.35(12)
O7 Cl1 O5 107.90(12)
O6 Cl1 O5 108.37(12)
C1 O1 Fe1 121.03(14)
C12 O2 Fe1 122.38(15)
C7 N1 C9 121.97(19)
C7 N1 Fe1 126.92(16)
C9 N1 Fe1 110.85(14)
C11 N2 C10 109.41(18)
C11 N2 Fe1 116.81(15)
C10 N2 Fe1 106.37(14)
C18 N3 C20 121.0(2)
C18 N3 Fe1 127.69(17)
C20 N3 Fe1 111.07(14)
C21 N4 C22 110.20(19)
C21 N4 Fe1 106.35(14)
C22 N4 Fe1 116.68(15)
O1 C1 C2 116.7(2)
O1 C1 C6 124.8(2)
C2 C1 C6 118.4(2)
C3 C2 C1 121.7(2)
C2 C3 C4 120.3(2)
C5 C4 C3 119.3(2)
C4 C5 C6 122.1(2)
C5 C6 C1 118.1(2)
C5 C6 C7 119.5(2)
C1 C6 C7 122.3(2)
N1 C7 C6 120.2(2)
N1 C7 C8 120.9(2)
C6 C7 C8 118.9(2)
N1 C9 C10 105.86(18)
N2 C10 C9 107.54(19)
O2 C12 C13 117.0(2)
O2 C12 C17 124.7(2)
C13 C12 C17 118.3(2)
C14 C13 C12 121.7(2)
C13 C14 C15 120.2(2)
C16 C15 C14 119.1(2)
C15 C16 C17 122.2(2)
C16 C17 C12 118.4(2)
C16 C17 C18 119.2(2)
C12 C17 C18 122.4(2)
N3 C18 C17 120.5(2)
N3 C18 C19 121.5(2)
C17 C18 C19 118.0(2)
N3 C20 C21 106.49(19)
N4 C21 C20 108.26(19)

loop_
_geom_bond_atom_site_label_1
_geom_bond_atom_site_label_2
_geom_bond_distance
Fe1 O1 1.8649(16)
Fe1 O2 1.8652(16)
Fe1 N1 1.9397(19)
Fe1 N3 1.9405(19)
Fe1 N4 2.048(2)
Fe1 N2 2.050(2)
Cl1 O8 1.4341(19)
Cl1 O7 1.438(2)
Cl1 O6 1.440(2)
Cl1 O5 1.4576(19)
O1 C1 1.326(3)
O2 C12 1.324(3)
N1 C7 1.292(3)
N1 C9 1.472(3)
N2 C11 1.483(3)
N2 C10 1.490(3)
N3 C18 1.298(3)
N3 C20 1.478(3)
N4 C21 1.487(3)
N4 C22 1.488(3)
C1 C2 1.417(3)
C1 C6 1.427(3)
C2 C3 1.374(4)
C3 C4 1.398(4)
C4 C5 1.381(4)
C5 C6 1.415(3)
C6 C7 1.468(3)
C7 C8 1.519(3)
C9 C10 1.513(3)
C12 C13 1.412(3)
C12 C17 1.416(3)
C13 C14 1.380(3)
C14 C15 1.396(4)
C15 C16 1.377(4)
C16 C17 1.416(3)
C17 C18 1.466(3)
C18 C19 1.507(3)
C20 C21 1.513(3)
